data_4115817
loop_
_publ_author_name
'H\'ector Carrasco'
'Concepci\'on Foces-Foces'
'Cirilo P\'erez'
'Mat\'ias L. Rodr\'iguez'
'Julio D. Mart\'in'

_publ_contact_author
;                                                                               
      C.Foce-Foces
      Instituto de Quimica-Fisica Rocasolano-CSIC                               
      Departamento de Cristalografia                                            
      Serrano 119                                                               
      E-28006 Madrid                                                            
      Spain                                                                     
;
_publ_contact_author_email cfoces@iqfr.csic.es
_publ_contact_author_fax '+34 1 5642431'
_publ_contact_author_phone '+34 1 5619400'
_publ_section_title
;
 Tubular Hydrogen-Bonded Networks Sustained by Water Molecules
;
_journal_name_full 'Journal of the American Chemical Society'
_journal_page_first 11970
_journal_page_last 11981
_journal_paper_doi 10.1021/ja011028t
_journal_volume 123
_journal_year 2001
_chemical_formula_moiety 'C13 H20 O6 S'
_chemical_formula_sum 'C13 H20 O6 S'
_chemical_formula_weight 304.35
_chemical_name_systematic
;
 ?
;
_space_group_IT_number 2
_symmetry_cell_setting triclinic
_symmetry_space_group_name_Hall '-P 1'
_symmetry_space_group_name_H-M 'P -1'
_atom_sites_solution_hydrogens geom
_atom_sites_solution_primary direct
_atom_sites_solution_secondary difmap
_audit_creation_method SHELXL-97
_cell_angle_alpha 97.0060(10)
_cell_angle_beta 96.6130(10)
_cell_angle_gamma 94.8825(20)
_cell_formula_units_Z 2
_cell_length_a 7.47390(10)
_cell_length_b 9.17830(10)
_cell_length_c 9.98890(10)
_cell_measurement_temperature 298(2)
_cell_volume 672.149(14)
_computing_cell_refinement 'Bruker SAINT'
_computing_data_collection 'Bruker SMART'
_computing_data_reduction 'Bruker SAINT'
_computing_molecular_graphics 'Bruker SHELXTL'
_computing_publication_material 'Bruker SHELXTL'
_computing_structure_refinement 'SHELXL-97 (Sheldrick, 1997)'
_computing_structure_solution 'SHELXS-97 (Sheldrick, 1990)'
_diffrn_ambient_temperature 298(2)
_diffrn_measured_fraction_theta_full 0.989
_diffrn_measured_fraction_theta_max 0.989
_diffrn_measurement_device_type 'CCD area detector'
_diffrn_measurement_method 'phi and omega scans'
_diffrn_radiation_monochromator graphite
_diffrn_radiation_source 'fine-focus sealed tube'
_diffrn_radiation_type MoK\a
_diffrn_radiation_wavelength 0.71073
_diffrn_reflns_av_R_equivalents 0.0226
_diffrn_reflns_av_sigmaI/netI 0.0318
_diffrn_reflns_limit_h_max 9
_diffrn_reflns_limit_h_min -9
_diffrn_reflns_limit_k_max 12
_diffrn_reflns_limit_k_min -12
_diffrn_reflns_limit_l_max 12
_diffrn_reflns_limit_l_min -13
_diffrn_reflns_number 7659
_diffrn_reflns_theta_full 27.99
_diffrn_reflns_theta_max 27.99
_diffrn_reflns_theta_min 2.07
_diffrn_standards_decay_% 0.08
_exptl_absorpt_coefficient_mu 0.265
_exptl_absorpt_correction_T_max 0.9869
_exptl_absorpt_correction_T_min 0.8791
_exptl_absorpt_correction_type empirical
_exptl_absorpt_process_details Sadabs
_exptl_crystal_colour Colourless
_exptl_crystal_density_diffrn 1.504
_exptl_crystal_description Plate
_exptl_crystal_F_000 324
_exptl_crystal_size_max 0.50
_exptl_crystal_size_mid 0.20
_exptl_crystal_size_min 0.05
_refine_diff_density_max 0.298
_refine_diff_density_min -0.368
_refine_diff_density_rms 0.048
_refine_ls_extinction_method none
_refine_ls_goodness_of_fit_ref 1.035
_refine_ls_hydrogen_treatment mixed
_refine_ls_matrix_type full
_refine_ls_number_parameters 181
_refine_ls_number_reflns 3203
_refine_ls_number_restraints 0
_refine_ls_restrained_S_all 1.035
_refine_ls_R_factor_all 0.0501
_refine_ls_R_factor_gt 0.0383
_refine_ls_shift/su_max 0.000
_refine_ls_shift/su_mean 0.000
_refine_ls_structure_factor_coef Fsqd
_refine_ls_weighting_details 'calc w=1/[\s^2^(Fo^2^)+(0.0445P)^2^+0.2951P] where P=(Fo^2^+2Fc^2^)/3'
_refine_ls_weighting_scheme calc
_refine_ls_wR_factor_gt 0.0938
_refine_ls_wR_factor_ref 0.1005
_reflns_number_gt 2634
_reflns_number_total 3203
_reflns_threshold_expression >2sigma(I)
_cod_data_source_file ja011028t_12.cif
_cod_data_source_block 1m
_cod_original_cell_volume 672.149(13)
_cod_database_code 4115817

loop_
_symmetry_equiv_pos_as_xyz
'x, y, z'
'-x, -y, -z'

loop_
_atom_site_label
_atom_site_type_symbol
_atom_site_fract_x
_atom_site_fract_y
_atom_site_fract_z
_atom_site_U_iso_or_equiv
_atom_site_adp_type
_atom_site_occupancy
_atom_site_symmetry_multiplicity
_atom_site_calc_flag
_atom_site_refinement_flags
S1 S 0.34549(06) 0.20252(04) -0.12692(04) .0295(1) Uani 1 1 d .
O3 O 0.21174(19) 0.63082(13) 0.17452(13) .0377(3) Uani 1 1 d .
O4 O 0.26690(20) 0.65040(13) 0.40014(13) .0475(4) Uani 1 1 d .
H4A H 0.27780 0.73880 0.39370 .071 Uiso 1 1 calc R
O1 O 0.21886(15) 0.16601(11) 0.21154(11) .0237(2) Uani 1 1 d .
O2 O 0.29316(18) -0.06634(12) 0.35376(13) .0354(3) Uani 1 1 d .
H2A H 0.37030 -0.08780 0.30471 .053 Uiso 1 1 calc R
O5 O 0.34470(20) 0.33310(15) -0.19288(14) .0435(3) Uani 1 1 d .
O6 O 0.39680(20) 0.07058(15) -0.20183(14) .0453(4) Uani 1 1 d .
C5 C 0.17040(20) 0.41182(16) 0.28298(15) .0230(3) Uani 1 1 d .
C6 C 0.26720(20) 0.34765(16) 0.40322(16) .0251(3) Uani 1 1 d .
H6B H 0.22400 0.38189 0.48830 .030 Uiso 1 1 calc R
H6A H 0.39750 0.37000 0.41170 .030 Uiso 1 1 calc R
C1 C 0.20940(20) 0.18374(16) 0.35736(15) .0236(3) Uani 1 1 d .
C2 C 0.01370(20) 0.14920(18) 0.38256(18) .0298(4) Uani 1 1 d .
H2B H -0.02180 0.04429 0.35820 .036 Uiso 1 1 calc R
H2C H 0.00420 0.17440 0.47850 .036 Uiso 1 1 calc R
C3 C -0.11370(20) 0.23538(19) 0.29930(19) .0317(4) Uani 1 1 d .
H3A H -0.13990 0.18450 0.20720 .038 Uiso 1 1 calc R
H3B H -0.22690 0.23690 0.33790 .038 Uiso 1 1 calc R
C4 C -0.03620(20) 0.39489(18) 0.29439(18) .0292(3) Uani 1 1 d .
H4C H -0.10020 0.43120 0.21710 .035 Uiso 1 1 calc R
H4B H -0.05820 0.45600 0.37600 .035 Uiso 1 1 calc R
C7 C 0.22070(20) 0.57453(17) 0.27772(17) .0270(3) Uani 1 1 d .
C9 C 0.22240(20) 0.30792(16) 0.16160(15) .0213(3) Uani 1 1 d .
C10 C 0.41540(20) 0.35264(17) 0.13050(17) .0268(3) Uani 1 1 d .
H10A H 0.49720 0.36840 0.21490 .032 Uiso 1 1 calc R
H10B H 0.41640 0.44539 0.09310 .032 Uiso 1 1 calc R
C11 C 0.48480(20) 0.23792(19) 0.03102(17) .0297(4) Uani 1 1 d .
H11A H 0.60640 0.27240 0.01630 .036 Uiso 1 1 calc R
H11B H 0.49090 0.14679 0.07051 .036 Uiso 1 1 calc R
C12 C 0.12980(20) 0.16632(19) -0.07523(17) .0302(4) Uani 1 1 d .
H12A H 0.12440 0.07450 -0.03630 .036 Uiso 1 1 calc R
H12B H 0.03790 0.15560 -0.15360 .036 Uiso 1 1 calc R
C13 C 0.09180(20) 0.29168(18) 0.02993(16) .0268(3) Uani 1 1 d .
H13A H -0.03100 0.27360 0.05070 .032 Uiso 1 1 calc R
H13B H 0.10090 0.38350 -0.00879 .032 Uiso 1 1 calc R
C8 C 0.33600(20) 0.08226(17) 0.41847(17) .0295(4) Uani 1 1 d .
H8A H 0.32660 0.08600 0.51490 .035 Uiso 1 1 calc R
H8B H 0.45970 0.11570 0.40840 .035 Uiso 1 1 calc R

loop_
_atom_site_aniso_label
_atom_site_aniso_U_11
_atom_site_aniso_U_22
_atom_site_aniso_U_33
_atom_site_aniso_U_23
_atom_site_aniso_U_13
_atom_site_aniso_U_12
S1 0.0361(2) 0.0258(2) 0.0277(2) 0.00216(16) 0.01201(16) 0.00087(16)
O3 0.0549(8) 0.0245(6) 0.0347(7) 0.0106(5) 0.0013(6) 0.0066(6)
O4 0.0905(11) 0.0175(6) 0.0321(7) 0.0001(5) 0.0054(7) -0.0002(6)
O1 0.0341(6) 0.0154(5) 0.0226(5) 0.0031(4) 0.0067(4) 0.0038(4)
O2 0.0499(8) 0.0177(6) 0.0415(7) 0.0053(5) 0.0125(6) 0.0096(5)
O5 0.0535(8) 0.0399(7) 0.0396(7) 0.0166(6) 0.0095(6) -0.0012(6)
O6 0.0533(9) 0.0365(7) 0.0458(8) -0.0087(6) 0.0220(7) 0.0023(6)
C5 0.0295(8) 0.0168(7) 0.0232(7) 0.0026(6) 0.0043(6) 0.0037(6)
C6 0.0340(8) 0.0179(7) 0.0235(7) 0.0025(6) 0.0033(6) 0.0047(6)
C1 0.0318(8) 0.0180(7) 0.0217(7) 0.0029(6) 0.0049(6) 0.0041(6)
C2 0.0364(9) 0.0239(8) 0.0314(9) 0.0060(7) 0.0116(7) 0.0028(7)
C3 0.0276(8) 0.0322(9) 0.0368(9) 0.0050(7) 0.0099(7) 0.0025(7)
C4 0.0313(9) 0.0270(8) 0.0317(8) 0.0036(7) 0.0089(7) 0.0102(7)
C7 0.0321(8) 0.0183(7) 0.0314(8) 0.0033(6) 0.0051(6) 0.0058(6)
C9 0.0262(7) 0.0158(7) 0.0229(7) 0.0037(5) 0.0049(6) 0.0036(5)
C10 0.0278(8) 0.0235(8) 0.0288(8) 0.0027(6) 0.0049(6) -0.0004(6)
C11 0.0288(8) 0.0292(8) 0.0330(9) 0.0053(7) 0.0096(7) 0.0052(7)
C12 0.0326(9) 0.0292(8) 0.0273(8) -0.0006(7) 0.0054(6) -0.0015(7)
C13 0.0270(8) 0.0282(8) 0.0253(8) 0.0033(6) 0.0030(6) 0.0045(6)
C8 0.0390(9) 0.0204(8) 0.0302(9) 0.0059(6) 0.0036(7) 0.0065(6)

loop_
_atom_type_symbol
_atom_type_description
_atom_type_scat_dispersion_real
_atom_type_scat_dispersion_imag
_atom_type_scat_source
C C 0.0033 0.0016 'International Tables Vol C Tables 4.2.6.8 and 6.1.1.4'
H H 0.0000 0.0000 'International Tables Vol C Tables 4.2.6.8 and 6.1.1.4'
O O 0.0106 0.0060 'International Tables Vol C Tables 4.2.6.8 and 6.1.1.4'
S S 0.1246 0.1234 'International Tables Vol C Tables 4.2.6.8 and 6.1.1.4'

loop_
_geom_angle_atom_site_label_1
_geom_angle_atom_site_label_2
_geom_angle_atom_site_label_3
_geom_angle
O5 S1 O6 117.47(9)
O5 S1 C11 110.46(8)
O5 S1 C12 108.12(9)
O6 S1 C11 108.12(8)
O6 S1 C12 109.97(8)
C11 S1 C12 101.53(8)
C9 O1 C1 110.49(10)
C7 C5 C6 115.80(11)
C7 C5 C9 114.09(13)
C7 C5 C4 106.05(12)
C6 C5 C9 100.50(12)
C6 C5 C4 107.56(13)
C9 C5 C4 112.85(11)
C1 C6 C5 99.31(11)
O1 C1 C8 107.19(12)
O1 C1 C2 109.33(11)
O1 C1 C6 104.03(12)
C8 C1 C2 112.88(13)
C8 C1 C6 113.98(12)
C2 C1 C6 108.98(13)
C1 C2 C3 111.04(14)
C2 C3 C4 113.37(12)
C3 C4 C5 113.78(13)
O3 C7 O4 123.20(15)
O3 C7 C5 124.18(14)
O4 C7 C5 112.54(14)
O1 C9 C13 108.21(11)
O1 C9 C10 108.92(12)
O1 C9 C5 103.00(12)
C13 C9 C10 108.92(13)
C13 C9 C5 115.69(13)
C10 C9 C5 111.75(11)
C11 C10 C9 113.29(12)
C10 C11 S1 112.37(11)
C13 C12 S1 110.60(10)
C9 C13 C12 112.79(13)
O2 C8 C1 111.08(12)

loop_
_geom_bond_atom_site_label_1
_geom_bond_atom_site_label_2
_geom_bond_distance
S1 O5 1.4365(15)
S1 O6 1.4483(14)
S1 C11 1.7657(16)
S1 C12 1.7658(16)
O3 C7 1.206(2)
O4 C7 1.324(2)
O1 C9 1.4497(19)
O1 C1 1.4564(19)
O2 C8 1.4295(18)
C5 C7 1.517(2)
C5 C6 1.536(2)
C5 C9 1.556(2)
C5 C4 1.557(2)
C6 C1 1.528(2)
C1 C8 1.514(2)
C1 C2 1.526(2)
C2 C3 1.527(2)
C3 C4 1.537(2)
C9 C13 1.529(2)
C9 C10 1.542(2)
C10 C11 1.524(2)
C12 C13 1.529(2)

loop_
_geom_hbond_atom_site_label_D
_geom_hbond_atom_site_label_H
_geom_hbond_atom_site_label_A
_geom_hbond_distance_DH
_geom_hbond_distance_HA
_geom_hbond_distance_DA
_geom_hbond_angle_DHA
_geom_hbond_site_symmetry_A
O2 H2A O6 0.82 2.13 2.913(2) 161 2_655
O4 H4A O2 0.82 1.88 2.691(1) 172 1_565

loop_
_geom_torsion_atom_site_label_1
_geom_torsion_atom_site_label_2
_geom_torsion_atom_site_label_3
_geom_torsion_atom_site_label_4
_geom_torsion
O5 S1 C11 C10 63.18(14)
O6 S1 C11 C10 -167.02(12)
C12 S1 C11 C10 -51.33(14)
O5 S1 C12 C13 -63.35(13)
O6 S1 C12 C13 167.21(12)
C11 S1 C12 C13 52.89(13)
C9 O1 C1 C6 -17.40(15)
C9 O1 C1 C2 98.89(13)
C9 O1 C1 C8 -138.45(12)
C1 O1 C9 C5 -12.38(14)
C1 O1 C9 C10 106.38(13)
C1 O1 C9 C13 -135.35(12)
C4 C5 C6 C1 71.84(14)
C7 C5 C6 C1 -169.80(13)
C9 C5 C6 C1 -46.38(13)
C6 C5 C4 C3 -56.23(17)
C7 C5 C4 C3 179.30(14)
C9 C5 C4 C3 53.70(19)
C6 C5 C7 O3 152.92(16)
C6 C5 C7 O4 -30.4(2)
C4 C5 C7 O3 -87.88(19)
C4 C5 C7 O4 88.78(15)
C9 C5 C7 O3 37.0(2)
C9 C5 C7 O4 -146.39(14)
C6 C5 C9 O1 36.88(13)
C6 C5 C9 C10 -79.89(14)
C6 C5 C9 C13 154.71(13)
C4 C5 C9 O1 -77.40(15)
C4 C5 C9 C10 165.84(13)
C4 C5 C9 C13 40.44(18)
C7 C5 C9 O1 161.47(11)
C7 C5 C9 C10 44.70(17)
C7 C5 C9 C13 -80.70(16)
C5 C6 C1 O1 39.76(14)
C5 C6 C1 C2 -76.77(15)
C5 C6 C1 C8 156.16(13)
O1 C1 C2 C3 -50.98(16)
C6 C1 C2 C3 62.12(16)
C8 C1 C2 C3 -170.19(13)
O1 C1 C8 O2 -55.08(16)
C6 C1 C8 O2 -169.62(13)
C2 C1 C8 O2 65.36(17)
C1 C2 C3 C4 -40.3(2)
C2 C3 C4 C5 38.5(2)
O1 C9 C10 C11 55.98(16)
C5 C9 C10 C11 169.11(13)
C13 C9 C10 C11 -61.84(17)
O1 C9 C13 C12 -53.75(17)
C5 C9 C13 C12 -168.64(13)
C10 C9 C13 C12 64.52(17)
C9 C10 C11 S1 59.12(17)
S1 C12 C13 C9 -63.66(16)
